data_2108068
loop_
_publ_author_name
'Hathwar, Venkatesha R.'
'Stingaciu, Marian'
'Richter, Bo'
'Overgaard, Jacob'
'Iversen, Bo B.'

_publ_section_title
;
 Variable-temperature structural studies on valence tautomerism in cobalt
 bis(dioxolene) molecular complexes
;
_journal_issue 2
_journal_name_full 'Acta Crystallographica Section B'
_journal_page_first 304
_journal_page_last 312
_journal_paper_doi 10.1107/S2052520616019235
_journal_volume 73
_journal_year 2017
_chemical_formula_sum 'C38 H46 Br4 Co N2 O4'
_chemical_formula_weight 973.34
_chemical_name_systematic
;
 ?
;
_space_group_crystal_system triclinic
_space_group_IT_number 2
_space_group_name_Hall '-P 1'
_space_group_name_H-M_alt 'P -1'
_symmetry_space_group_name_Hall '-P 1'
_symmetry_space_group_name_H-M 'P -1'
_atom_sites_solution_hydrogens geom
_audit_creation_method SHELXL-2014
_cell_angle_alpha 85.951(5)
_cell_angle_beta 89.290(3)
_cell_angle_gamma 65.221(4)
_cell_formula_units_Z 1
_cell_length_a 8.9612(7)
_cell_length_b 10.1111(8)
_cell_length_c 11.5984(9)
_cell_measurement_reflns_used 17278
_cell_measurement_temperature 150(2)
_cell_measurement_theta_max 20.00
_cell_measurement_theta_min 1.38
_cell_volume 951.59(13)
_computing_structure_refinement 'SHELXL-2014 (Sheldrick, 2014)'
_diffrn_ambient_temperature 150(2)
_diffrn_measured_fraction_theta_full 0.942
_diffrn_measured_fraction_theta_max 0.943
_diffrn_measurement_device_type 'Bruker Kappa APEX II CCD detector'
_diffrn_measurement_method '\f and \w scans'
_diffrn_radiation_monochromator mirror
_diffrn_radiation_type AgK\a
_diffrn_radiation_wavelength 0.56085
_diffrn_reflns_av_R_equivalents 0.0442
_diffrn_reflns_limit_h_max 10
_diffrn_reflns_limit_h_min -10
_diffrn_reflns_limit_k_max 12
_diffrn_reflns_limit_k_min -12
_diffrn_reflns_limit_l_max 14
_diffrn_reflns_limit_l_min -14
_diffrn_reflns_number 17278
_diffrn_reflns_theta_full 19.665
_diffrn_reflns_theta_max 19.991
_diffrn_reflns_theta_min 1.389
_exptl_absorpt_coefficient_mu 2.509
_exptl_absorpt_correction_T_max 0.720
_exptl_absorpt_correction_T_min 0.634
_exptl_absorpt_correction_type multi-scan
_exptl_absorpt_process_details 'Bruker AXS, 2008'
_exptl_crystal_colour blue
_exptl_crystal_density_diffrn 1.698
_exptl_crystal_description block
_exptl_crystal_F_000 487
_exptl_crystal_size_max 0.200
_exptl_crystal_size_mid 0.170
_exptl_crystal_size_min 0.140
_refine_diff_density_max 1.327
_refine_diff_density_min -0.823
_refine_ls_extinction_method none
_refine_ls_goodness_of_fit_ref 1.159
_refine_ls_hydrogen_treatment constr
_refine_ls_matrix_type full
_refine_ls_number_parameters 229
_refine_ls_number_reflns 3411
_refine_ls_number_restraints 0
_refine_ls_restrained_S_all 1.159
_refine_ls_R_factor_all 0.0529
_refine_ls_R_factor_gt 0.0354
_refine_ls_shift/su_max 0.001
_refine_ls_shift/su_mean 0.000
_refine_ls_structure_factor_coef Fsqd
_refine_ls_weighting_details 'w=1/[\s^2^(Fo^2^)+(0.0697P)^2^+0.3802P] where P=(Fo^2^+2Fc^2^)/3'
_refine_ls_weighting_scheme calc
_refine_ls_wR_factor_gt 0.0947
_refine_ls_wR_factor_ref 0.1198
_reflns_number_gt 2731
_reflns_number_total 3411
_reflns_threshold_expression 'I > 2\s(I)'
_cod_data_source_file ps5056sup1.cif
_cod_data_source_block 1_150K
_cod_database_code 2108068
_shelx_space_group_comment
;
The symmetry employed for this shelxl refinement is uniquely defined
by the following loop, which should always be used as a source of
symmetry information in preference to the above space-group names.
They are only intended as comments.
;
_shelxl_version_number 201.4

loop_
_space_group_symop_operation_xyz
'x, y, z'
'-x, -y, -z'

loop_
_atom_site_type_symbol
_atom_site_label
_atom_site_fract_x
_atom_site_fract_y
_atom_site_fract_z
_atom_site_U_iso_or_equiv
_atom_site_adp_type
_atom_site_calc_flag
_atom_site_occupancy
C C1 0.5543(5) 0.3859(4) 0.7966(3) 0.0163(8) Uani d 1
C C2 0.6861(5) 0.4251(4) 0.8148(3) 0.0160(8) Uani d 1
C C3 0.8145(5) 0.3923(4) 0.7338(3) 0.0177(8) Uani d 1
C C4 0.7996(5) 0.3230(4) 0.6373(3) 0.0224(9) Uani d 1
H H4 0.8848 0.2982 0.5824 0.027 Uiso calc 1
C C5 0.6680(5) 0.2877(4) 0.6160(3) 0.0219(9) Uani d 1
C C6 0.5443(5) 0.3191(4) 0.6977(3) 0.0200(9) Uani d 1
H H6 0.4540 0.2952 0.6859 0.024 Uiso calc 1
C C7 0.9521(5) 0.4403(4) 0.7472(3) 0.0222(9) Uani d 1
C C8 0.8827(6) 0.6072(5) 0.7314(5) 0.0382(12) Uani d 1
H H8A 0.7999 0.6499 0.7901 0.057 Uiso calc 1
H H8B 0.8318 0.6403 0.6542 0.057 Uiso calc 1
H H8C 0.9718 0.6381 0.7397 0.057 Uiso calc 1
C C9 1.0356(6) 0.3923(5) 0.8669(4) 0.0294(10) Uani d 1
H H9A 1.1337 0.4119 0.8683 0.044 Uiso calc 1
H H9B 1.0674 0.2875 0.8835 0.044 Uiso calc 1
H H9C 0.9590 0.4467 0.9255 0.044 Uiso calc 1
C C10 1.0862(6) 0.3794(5) 0.6570(4) 0.0306(11) Uani d 1
H H10A 1.1725 0.4127 0.6694 0.046 Uiso calc 1
H H10B 1.0379 0.4142 0.5792 0.046 Uiso calc 1
H H10C 1.1336 0.2724 0.6646 0.046 Uiso calc 1
C C11 0.6592(6) 0.2162(5) 0.5055(4) 0.0266(10) Uani d 1
C C12 0.7273(11) 0.2758(8) 0.4044(4) 0.068(2) Uani d 1
H H12A 0.6746 0.3828 0.4000 0.103 Uiso calc 1
H H12B 0.7049 0.2413 0.3325 0.103 Uiso calc 1
H H12C 0.8462 0.2419 0.4152 0.103 Uiso calc 1
C C13 0.4856(9) 0.2479(11) 0.4724(6) 0.088(3) Uani d 1
H H13A 0.4433 0.1946 0.5276 0.132 Uiso calc 1
H H13B 0.4829 0.2169 0.3946 0.132 Uiso calc 1
H H13C 0.4171 0.3530 0.4734 0.132 Uiso calc 1
C C14 0.7586(10) 0.0530(6) 0.5232(5) 0.075(2) Uani d 1
H H14A 0.8729 0.0322 0.5421 0.112 Uiso calc 1
H H14B 0.7547 0.0073 0.4522 0.112 Uiso calc 1
H H14C 0.7127 0.0136 0.5868 0.112 Uiso calc 1
C C15 0.4365(5) 0.7887(4) 0.9113(3) 0.0205(9) Uani d 1
H H15 0.5502 0.7577 0.9279 0.025 Uiso calc 1
C C16 0.3446(6) 0.9282(4) 0.8639(4) 0.0248(10) Uani d 1
C C17 0.1800(5) 0.9762(4) 0.8423(3) 0.0236(9) Uani d 1
H H17 0.1165 1.0719 0.8088 0.028 Uiso calc 1
C C18 0.1099(5) 0.8819(4) 0.8705(3) 0.0213(9) Uani d 1
C C19 0.2057(5) 0.7406(4) 0.9140(3) 0.0211(9) Uani d 1
H H19 0.1566 0.6744 0.9299 0.025 Uiso calc 1
N N1 0.3655(4) 0.6965(3) 0.9338(3) 0.0175(7) Uani d 1
O O1 0.4390(3) 0.4196(3) 0.8770(2) 0.0185(6) Uani d 1
O O2 0.6799(3) 0.4931(3) 0.9101(2) 0.0171(6) Uani d 1
Co Co1 0.5000 0.5000 1.0000 0.0153(2) Uani d 1
Br Br1 -0.11796(5) 0.94272(5) 0.84919(4) 0.03098(17) Uani d 1
Br Br2 0.45099(6) 1.05180(5) 0.82986(5) 0.04170(19) Uani d 1

loop_
_atom_site_aniso_label
_atom_site_aniso_U_11
_atom_site_aniso_U_22
_atom_site_aniso_U_33
_atom_site_aniso_U_12
_atom_site_aniso_U_13
_atom_site_aniso_U_23
C1 0.011(2) 0.0141(17) 0.0203(19) -0.0021(15) -0.0001(16) 0.0011(14)
C2 0.013(2) 0.0133(18) 0.0196(19) -0.0031(15) -0.0024(16) 0.0016(14)
C3 0.014(2) 0.0171(18) 0.0222(19) -0.0074(16) -0.0009(16) 0.0011(15)
C4 0.017(2) 0.024(2) 0.022(2) -0.0049(17) 0.0024(17) -0.0029(16)
C5 0.019(2) 0.0174(19) 0.026(2) -0.0039(16) -0.0012(17) -0.0031(15)
C6 0.018(2) 0.0204(19) 0.021(2) -0.0080(17) -0.0001(17) -0.0006(15)
C7 0.014(2) 0.025(2) 0.028(2) -0.0087(17) 0.0013(18) 0.0002(16)
C8 0.025(3) 0.027(2) 0.066(3) -0.015(2) 0.004(2) 0.000(2)
C9 0.019(2) 0.038(2) 0.036(2) -0.016(2) 0.001(2) -0.0100(19)
C10 0.019(2) 0.044(3) 0.031(2) -0.016(2) 0.002(2) -0.0013(19)
C11 0.026(3) 0.030(2) 0.024(2) -0.0115(19) 0.0009(19) -0.0064(17)
C12 0.131(7) 0.081(4) 0.025(3) -0.075(5) 0.009(3) -0.010(3)
C13 0.045(4) 0.164(8) 0.065(4) -0.042(5) 0.009(3) -0.080(5)
C14 0.125(7) 0.026(3) 0.050(3) -0.005(3) -0.022(4) -0.016(2)
C15 0.011(2) 0.023(2) 0.027(2) -0.0071(16) -0.0011(17) -0.0015(16)
C16 0.027(3) 0.021(2) 0.031(2) -0.0139(18) 0.0048(19) -0.0044(17)
C17 0.020(2) 0.025(2) 0.026(2) -0.0099(17) -0.0014(18) -0.0003(16)
C18 0.014(2) 0.027(2) 0.023(2) -0.0084(17) -0.0010(17) -0.0044(16)
C19 0.022(2) 0.024(2) 0.0206(19) -0.0122(17) 0.0009(18) -0.0016(15)
N1 0.0143(19) 0.0178(16) 0.0204(16) -0.0068(13) -0.0004(14) -0.0017(12)
O1 0.0127(15) 0.0221(14) 0.0215(14) -0.0079(11) 0.0008(11) -0.0037(11)
O2 0.0121(15) 0.0186(13) 0.0215(13) -0.0074(11) 0.0000(11) -0.0021(10)
Co1 0.0115(4) 0.0158(4) 0.0195(4) -0.0065(3) 0.0005(3) -0.0020(3)
Br1 0.0161(3) 0.0319(3) 0.0427(3) -0.00823(19) -0.00787(19) 0.00124(19)
Br2 0.0237(3) 0.0251(3) 0.0781(4) -0.0147(2) -0.0087(2) 0.0156(2)

loop_
_atom_type_symbol
_atom_type_description
_atom_type_scat_dispersion_real
_atom_type_scat_dispersion_imag
_atom_type_scat_source
C C 0.0015 0.0009 'International Tables Vol C Tables 4.2.6.8 and 6.1.1.4'
H H 0.0000 0.0000 'International Tables Vol C Tables 4.2.6.8 and 6.1.1.4'
N N 0.0030 0.0019 'International Tables Vol C Tables 4.2.6.8 and 6.1.1.4'
O O 0.0056 0.0036 'International Tables Vol C Tables 4.2.6.8 and 6.1.1.4'
Co Co 0.3050 0.6296 'International Tables Vol C Tables 4.2.6.8 and 6.1.1.4'
Br Br 0.1811 1.6452 'International Tables Vol C Tables 4.2.6.8 and 6.1.1.4'

loop_
_geom_angle_atom_site_label_1
_geom_angle_atom_site_label_2
_geom_angle_atom_site_label_3
_geom_angle_site_symmetry_1
_geom_angle_site_symmetry_3
_geom_angle
O1 C1 C6 . . 122.0(4)
O1 C1 C2 . . 116.7(3)
C6 C1 C2 . . 121.3(3)
O2 C2 C1 . . 116.1(3)
O2 C2 C3 . . 123.6(4)
C1 C2 C3 . . 120.3(3)
C4 C3 C2 . . 116.0(4)
C4 C3 C7 . . 122.3(3)
C2 C3 C7 . . 121.6(3)
C5 C4 C3 . . 124.6(4)
C5 C4 H4 . . 117.7
C3 C4 H4 . . 117.7
C6 C5 C4 . . 118.4(4)
C6 C5 C11 . . 120.7(4)
C4 C5 C11 . . 120.9(4)
C1 C6 C5 . . 119.4(4)
C1 C6 H6 . . 120.3
C5 C6 H6 . . 120.3
C3 C7 C8 . . 109.6(3)
C3 C7 C9 . . 111.9(3)
C8 C7 C9 . . 108.0(4)
C3 C7 C10 . . 112.5(4)
C8 C7 C10 . . 107.2(3)
C9 C7 C10 . . 107.5(4)
C7 C8 H8A . . 109.5
C7 C8 H8B . . 109.5
H8A C8 H8B . . 109.5
C7 C8 H8C . . 109.5
H8A C8 H8C . . 109.5
H8B C8 H8C . . 109.5
C7 C9 H9A . . 109.5
C7 C9 H9B . . 109.5
H9A C9 H9B . . 109.5
C7 C9 H9C . . 109.5
H9A C9 H9C . . 109.5
H9B C9 H9C . . 109.5
C7 C10 H10A . . 109.5
C7 C10 H10B . . 109.5
H10A C10 H10B . . 109.5
C7 C10 H10C . . 109.5
H10A C10 H10C . . 109.5
H10B C10 H10C . . 109.5
C13 C11 C14 . . 109.5(6)
C13 C11 C12 . . 106.3(5)
C14 C11 C12 . . 109.2(5)
C13 C11 C5 . . 111.9(4)
C14 C11 C5 . . 109.4(4)
C12 C11 C5 . . 110.4(4)
C11 C12 H12A . . 109.5
C11 C12 H12B . . 109.5
H12A C12 H12B . . 109.5
C11 C12 H12C . . 109.5
H12A C12 H12C . . 109.5
H12B C12 H12C . . 109.5
C11 C13 H13A . . 109.5
C11 C13 H13B . . 109.5
H13A C13 H13B . . 109.5
C11 C13 H13C . . 109.5
H13A C13 H13C . . 109.5
H13B C13 H13C . . 109.5
C11 C14 H14A . . 109.5
C11 C14 H14B . . 109.5
H14A C14 H14B . . 109.5
C11 C14 H14C . . 109.5
H14A C14 H14C . . 109.5
H14B C14 H14C . . 109.5
N1 C15 C16 . . 120.0(4)
N1 C15 H15 . . 120.0
C16 C15 H15 . . 120.0
C17 C16 C15 . . 120.9(4)
C17 C16 Br2 . . 120.7(3)
C15 C16 Br2 . . 118.4(3)
C18 C17 C16 . . 117.7(4)
C18 C17 H17 . . 121.1
C16 C17 H17 . . 121.1
C17 C18 C19 . . 120.3(4)
C17 C18 Br1 . . 120.2(3)
C19 C18 Br1 . . 119.5(3)
N1 C19 C18 . . 120.7(4)
N1 C19 H19 . . 119.7
C18 C19 H19 . . 119.7
C19 N1 C15 . . 120.2(3)
C19 N1 Co1 . . 121.0(3)
C15 N1 Co1 . . 118.7(3)
C1 O1 Co1 . . 109.7(3)
C2 O2 Co1 . . 109.9(2)
O1 Co1 O1 . 2_667 180.00(9)
O1 Co1 O2 . . 87.18(11)
O1 Co1 O2 2_667 . 92.82(11)
O1 Co1 O2 . 2_667 92.82(11)
O1 Co1 O2 2_667 2_667 87.18(11)
O2 Co1 O2 . 2_667 180.0
O1 Co1 N1 . . 90.56(13)
O1 Co1 N1 2_667 . 89.44(13)
O2 Co1 N1 . . 90.70(12)
O2 Co1 N1 2_667 . 89.30(12)
O1 Co1 N1 . 2_667 89.44(13)
O1 Co1 N1 2_667 2_667 90.56(13)
O2 Co1 N1 . 2_667 89.30(12)
O2 Co1 N1 2_667 2_667 90.70(12)
N1 Co1 N1 . 2_667 180.00(13)

loop_
_geom_bond_atom_site_label_1
_geom_bond_atom_site_label_2
_geom_bond_site_symmetry_2
_geom_bond_distance
C1 O1 . 1.335(4)
C1 C6 . 1.394(6)
C1 C2 . 1.416(6)
C2 O2 . 1.331(5)
C2 C3 . 1.419(5)
C3 C4 . 1.398(6)
C3 C7 . 1.516(6)
C4 C5 . 1.397(7)
C4 H4 . 0.9500
C5 C6 . 1.396(6)
C5 C11 . 1.533(6)
C6 H6 . 0.9500
C7 C8 . 1.532(6)
C7 C9 . 1.533(6)
C7 C10 . 1.536(6)
C8 H8A . 0.9800
C8 H8B . 0.9800
C8 H8C . 0.9800
C9 H9A . 0.9800
C9 H9B . 0.9800
C9 H9C . 0.9800
C10 H10A . 0.9800
C10 H10B . 0.9800
C10 H10C . 0.9800
C11 C13 . 1.501(8)
C11 C14 . 1.511(6)
C11 C12 . 1.518(7)
C12 H12A . 0.9800
C12 H12B . 0.9800
C12 H12C . 0.9800
C13 H13A . 0.9800
C13 H13B . 0.9800
C13 H13C . 0.9800
C14 H14A . 0.9800
C14 H14B . 0.9800
C14 H14C . 0.9800
C15 N1 . 1.342(5)
C15 C16 . 1.378(6)
C15 H15 . 0.9500
C16 C17 . 1.365(6)
C16 Br2 . 1.883(4)
C17 C18 . 1.365(6)
C17 H17 . 0.9500
C18 C19 . 1.384(6)
C18 Br1 . 1.883(4)
C19 N1 . 1.327(5)
C19 H19 . 0.9500
N1 Co1 . 1.947(3)
O1 Co1 . 1.883(3)
O2 Co1 . 1.888(3)
Co1 O1 2_667 1.883(3)
Co1 O2 2_667 1.888(3)
Co1 N1 2_667 1.947(3)

loop_
_geom_torsion_atom_site_label_1
_geom_torsion_atom_site_label_2
_geom_torsion_atom_site_label_3
_geom_torsion_atom_site_label_4
_geom_torsion_site_symmetry_4
_geom_torsion
O1 C1 C2 O2 . -0.7(5)
C6 C1 C2 O2 . 177.6(3)
O1 C1 C2 C3 . 179.6(3)
C6 C1 C2 C3 . -2.1(5)
O2 C2 C3 C4 . -178.7(3)
C1 C2 C3 C4 . 1.0(5)
O2 C2 C3 C7 . -3.2(5)
C1 C2 C3 C7 . 176.4(3)
C2 C3 C4 C5 . 1.1(6)
C7 C3 C4 C5 . -174.3(4)
C3 C4 C5 C6 . -2.0(6)
C3 C4 C5 C11 . 177.9(4)
O1 C1 C6 C5 . 179.4(3)
C2 C1 C6 C5 . 1.2(5)
C4 C5 C6 C1 . 0.8(5)
C11 C5 C6 C1 . -179.2(3)
C4 C3 C7 C8 . 108.4(4)
C2 C3 C7 C8 . -66.8(5)
C4 C3 C7 C9 . -131.9(4)
C2 C3 C7 C9 . 52.9(5)
C4 C3 C7 C10 . -10.8(5)
C2 C3 C7 C10 . 174.1(3)
C6 C5 C11 C13 . 25.7(6)
C4 C5 C11 C13 . -154.2(6)
C6 C5 C11 C14 . -95.8(6)
C4 C5 C11 C14 . 84.2(6)
C6 C5 C11 C12 . 143.9(5)
C4 C5 C11 C12 . -36.0(6)
N1 C15 C16 C17 . 1.8(6)
N1 C15 C16 Br2 . -178.3(3)
C15 C16 C17 C18 . 0.8(6)
Br2 C16 C17 C18 . -179.1(3)
C16 C17 C18 C19 . -3.1(6)
C16 C17 C18 Br1 . 177.4(3)
C17 C18 C19 N1 . 3.0(6)
Br1 C18 C19 N1 . -177.5(3)
C18 C19 N1 C15 . -0.3(6)
C18 C19 N1 Co1 . 177.9(3)
C16 C15 N1 C19 . -2.1(6)
C16 C15 N1 Co1 . 179.7(3)
C6 C1 O1 Co1 . 177.4(3)
C2 C1 O1 Co1 . -4.3(4)
C1 C2 O2 Co1 . 5.3(4)
C3 C2 O2 Co1 . -175.0(3)
C1 O1 Co1 O2 . 5.7(2)
C1 O1 Co1 O2 2_667 -174.3(2)
C1 O1 Co1 N1 . 96.4(2)
C1 O1 Co1 N1 2_667 -83.6(2)
C2 O2 Co1 O1 . -6.2(2)
C2 O2 Co1 O1 2_667 173.8(2)
C2 O2 Co1 N1 . -96.7(2)
C2 O2 Co1 N1 2_667 83.3(2)

_cod_database_fobs_code 2108068
